data_9011384
loop_
_publ_author_name
'Abrahams, I.'
'Grimes, S. M.'
'Johnston, S. R.'
'Knowles, J. C.'

_publ_section_title
;
 Tin(II) oxyhydroxide by X-ray powder diffraction
 Locality: synthetic
;
_journal_name_full 'Acta Crystallographica, Section C'
_journal_page_first 286
_journal_page_last 288
_journal_paper_doi 10.1107/S0108270195012625
_journal_volume 52
_journal_year 1996
_chemical_formula_sum 'H2 O4 Sn3'
_chemical_name_mineral Hydroromarchite
_space_group_IT_number 114
_symmetry_space_group_name_Hall 'P -4 2n'
_symmetry_space_group_name_H-M 'P -4 21 c'
_cell_angle_alpha 90
_cell_angle_beta 90
_cell_angle_gamma 90
_cell_formula_units_Z 4
_cell_length_a 7.9268
_cell_length_b 7.9268
_cell_length_c 9.1025
_cell_volume 571.948
_exptl_crystal_density_diffrn 4.902
_cod_original_formula_sum 'Sn3 O4 H2'
_cod_database_code 9011384

loop_
_symmetry_equiv_pos_as_xyz
x,y,z
1/2-y,1/2-x,1/2+z
y,-x,-z
1/2-x,1/2+y,1/2-z
-x,-y,z
1/2+y,1/2+x,1/2+z
-y,x,-z
1/2+x,1/2-y,1/2-z

loop_
_atom_site_label
_atom_site_fract_x
_atom_site_fract_y
_atom_site_fract_z
_atom_site_U_iso_or_equiv
_atom_site_type_symbol
_atom_site_attached_hydrogens
Sn1 0.12180 0.29170 -0.00380 0.02700 Sn 0
Sn2 0.00000 0.00000 0.27570 0.03200 Sn 0
O2 -0.09740 0.19450 0.12770 0.01900 O 0
O-H1 0.26060 0.09000 0.17300 0.01900 O 1

loop_
_cod_changelog_entry_id
_cod_changelog_entry_author
_cod_changelog_entry_date
_cod_changelog_entry_text
1
;cod-tools version 3.8.0
Id: cif_guess_AMCSD_atom_types 9574 2023-05-10 09:00:05Z saulius
;
2023-05-10T18:53:09+03:00
;Derived atom types and hydrogen counts
from atom names that follow the AMCSD naming convention
(Wat == water, O-H == hydroxyl).
;
